data_8100853
loop_
_publ_author_name
'Chemmache, M.'
'Essassi, E.M.'
'Pierrot, M.'

_publ_section_title
;Crystal structure of 7-phenyl-1,4-diazepin-5-one monohydrate, C~11~H~12~N~2~O
 &#x00B7; H~2~O
;
_journal_issue 1
_journal_name_full 'Zeitschrift f\"ur Kristallographie - New Crystal Structures'
_journal_page_first 101
_journal_page_last 102
_journal_volume 216
_journal_year 2001
_chemical_formula_moiety 'C11 H14 N2 O2 '
_chemical_formula_structural 'C11 H12 N2 O . H2 O'
_chemical_formula_sum 'C11 H14 N2 O2'
_chemical_formula_weight 206.230
_chemical_name_systematic
;
7-phenyl-1,4-diazepin-5-one monohydrate
;
_space_group_IT_number 2
_symmetry_cell_setting triclinic
_symmetry_space_group_name_Hall '-P 1'
_symmetry_space_group_name_H-M 'P -1'
_cell_angle_alpha 70.175(3)
_cell_angle_beta 88.517(5)
_cell_angle_gamma 66.283(4)
_cell_formula_units_Z 2
_cell_length_a 7.1014(4)
_cell_length_b 8.6896(7)
_cell_length_c 10.1265(8)
_cell_measurement_temperature 298
_cell_volume 534.02(7)
_exptl_crystal_density_diffrn 1.283
_cod_depositor_comments
;
 Value 'Uij' under the tag '_atom_site_adp_type' was changed into
 the value 'Uani', which by the meaning stands for anisotropic Uij.

The following automatic conversions were performed:
'_symmetry_cell_setting' value 'Triclinic' changed to 'triclinic'
according to '/home/saulius/struct/CIF-dictionaries/cif_core.dic'
dictionary named 'cif_core.dic' version 2.4.1 from 2010-06-29.

Automatic conversion script
Id: cif_fix_enum 1527 2010-12-29 10:47:43Z saulius 

The following automatic conversions were performed:
data name '_geom_bond_atom_site_label_D' replaced with
'_geom_hbond_atom_site_label_D' as specified in the replacement file
'/home/antanas/src/cod-tools/trunk/data/replacement-values/replacement_tags.lst'.

data
name '_geom_bond_atom_site_label_H' replaced with
'_geom_hbond_atom_site_label_H' as specified in the replacement file
'/home/antanas/src/cod-tools/trunk/data/replacement-values/replacement_tags.lst'.

data
name '_geom_bond_atom_site_label_A' replaced with
'_geom_hbond_atom_site_label_A' as specified in the replacement file
'/home/antanas/src/cod-tools/trunk/data/replacement-values/replacement_tags.lst'.

data
name '_geom_bond_distance_DH' replaced with '_geom_hbond_distance_DH'
as specified in the replacement file
'/home/antanas/src/cod-tools/trunk/data/replacement-values/replacement_tags.lst'.

data
name '_geom_contact_distance_HA' replaced with
'_geom_hbond_distance_HA' as specified in the replacement file
'/home/antanas/src/cod-tools/trunk/data/replacement-values/replacement_tags.lst'.

data
name '_geom_contact_distance_DA' replaced with
'_geom_hbond_distance_DA' as specified in the replacement file
'/home/antanas/src/cod-tools/trunk/data/replacement-values/replacement_tags.lst'.

data
name '_geom_angle_DHA' replaced with '_geom_hbond_angle_DHA' as
specified in the replacement file
'/home/antanas/src/cod-tools/trunk/data/replacement-values/replacement_tags.lst'.

data
name '_geom_contact_site_symmetry_A' replaced with
'_geom_hbond_site_symmetry_A' as specified in the replacement file
'/home/antanas/src/cod-tools/trunk/data/replacement-values/replacement_tags.lst'.

Automatic conversion script
Id: cif_correct_tags 5005 2017-03-03 11:38:54Z antanas 
;
_cod_original_sg_symbol_H-M 'P -1 '
_cod_original_formula_sum 'C11 H14 N2 O2 '
_cod_database_code 8100853

loop_
_symmetry_equiv_pos_as_xyz
+X,+Y,+Z
-X,-Y,-Z

loop_
_atom_site_label
_atom_site_fract_x
_atom_site_fract_y
_atom_site_fract_z
_atom_site_U_iso_or_equiv
_atom_site_occupancy
_atom_site_adp_type
O1 0.19420(6) -0.43687(5) 0.41247(4) 0.0484(2) 1.00 Uani
N6 -0.16927(8) 0.14163(6) 0.29777(5) 0.0472(2) 1.00 Uani
C7 0.10653(9) -0.13080(7) 0.28554(6) 0.0416(3) 1.00 Uani
C8 0.19949(10) 0.13784(7) 0.05225(6) 0.0507(3) 1.00 Uani
O9 -0.41198(8) 0.49325(6) 0.32548(5) 0.0609(3) 1.00 Uani
C11 0.05250(9) -0.27685(7) 0.36560(5) 0.0395(3) 1.00 Uani
N14 -0.14046(7) -0.25171(6) 0.39211(5) 0.0466(2) 1.00 Uani
C15 0.00821(8) 0.05132(6) 0.25527(5) 0.0382(2) 1.00 Uani
C19 0.31469(10) 0.37084(8) 0.01792(6) 0.0558(3) 1.00 Uani
C21 -0.29176(9) 0.06041(7) 0.38654(6) 0.0482(3) 1.00 Uani
C22 0.11277(8) 0.16489(6) 0.17173(5) 0.0381(2) 1.00 Uani
C24 0.29902(11) 0.24108(8) -0.02399(6) 0.0580(3) 1.00 Uani
C26 0.12788(10) 0.29750(7) 0.21225(6) 0.0476(3) 1.00 Uani
C27 0.22946(10) 0.39938(8) 0.13587(6) 0.0558(3) 1.00 Uani
C30 -0.31846(9) -0.07941(8) 0.34179(6) 0.0493(3) 1.00 Uani
H7 0.233930 -0.180201 0.251538 0.056400 1.00 Uiso
H8 0.192488 0.047041 0.022550 0.065800 1.00 Uiso
H19 0.402887 0.440645 -0.035683 0.069200 1.00 Uiso
H21A -0.411958 0.153415 0.382936 0.061400 1.00 Uiso
H21B -0.213158 0.003515 0.481737 0.061400 1.00 Uiso
H24 0.364517 0.221478 -0.106589 0.072500 1.00 Uiso
H26 0.084883 0.319495 0.293148 0.062100 1.00 Uiso
H27 0.264958 0.489384 0.165370 0.070100 1.00 Uiso
H30A -0.435058 -0.097007 0.376588 0.062700 1.00 Uiso
H30B -0.333358 -0.037807 0.240288 0.062700 1.00 Uiso
H6 -0.2146(10) 0.2565(9) 0.2747(7) 0.050000 1.00 Uiso
H14 -0.165957 -0.354906 0.455610 0.061400 1.00 Uiso
H9A -0.5473(15) 0.5175(10) 0.3509(8) 0.084(3) 1.00 Uiso
H9B -0.3482(16) 0.4800(12) 0.4077(11) 0.102(3) 1.00 Uiso

loop_
_atom_site_aniso_label
_atom_site_aniso_U_11
_atom_site_aniso_U_22
_atom_site_aniso_U_33
_atom_site_aniso_U_12
_atom_site_aniso_U_13
_atom_site_aniso_U_23
O1 0.0411(2) 0.03037(19) 0.0569(3) -.01411(17) 0.00978(18) -.01105(17)
N6 0.0428(3) 0.0317(2) 0.0501(3) -.0116(2) 0.0137(2) -.0133(2)
C7 0.0361(3) 0.0327(3) 0.0416(3) -.0134(2) 0.0100(2) -.0117(2)
C8 0.0549(4) 0.0390(3) 0.0444(3) -.0236(3) 0.0132(3) -.0170(2)
O9 0.0484(3) 0.0568(3) 0.0570(3) -.0173(2) 0.0158(2) -.0256(2)
C11 0.0369(3) 0.0334(3) 0.0361(3) -.0155(2) 0.0063(2) -.0128(2)
N14 0.0377(3) 0.0376(2) 0.0493(3) -.0186(2) 0.0101(2) -.0113(2)
C15 0.0355(3) 0.0335(3) 0.0321(3) -.0134(2) 0.0034(2) -.0102(2)
C19 0.0520(4) 0.0484(3) 0.0483(4) -.0299(3) 0.0032(3) -.0051(3)
C21 0.0392(3) 0.0409(3) 0.0459(3) -.0114(2) 0.0117(3) -.0145(2)
C22 0.0357(3) 0.0287(2) 0.0353(3) -.0111(2) 0.0013(2) -.0071(2)
C24 0.0610(4) 0.0508(3) 0.0449(3) -.0290(3) 0.0172(3) -.0157(3)
C26 0.0507(4) 0.0380(3) 0.0385(3) -.0181(2) 0.0020(3) -.0132(2)
C27 0.0584(4) 0.0424(3) 0.0504(3) -.0275(3) -.0043(3) -.0117(3)
C30 0.0320(3) 0.0483(3) 0.0493(3) -.0161(2) 0.0063(3) -.0131(3)

loop_
_geom_bond_atom_site_label_1
_geom_bond_atom_site_label_2
_geom_bond_distance
_geom_bond_site_symmetry_1
_geom_bond_site_symmetry_2
_geom_bond_publ_flag
O1 C11 1.2739(6) . . ?
N6 C15 1.3398(7) . . ?
N6 C21 1.4442(8) . . ?
C7 C11 1.4467(7) . . ?
C7 C15 1.3709(7) . . ?
C8 C22 1.3915(7) . . ?
C8 C24 1.3829(8) . . ?
C11 N14 1.3331(7) . . ?
N14 C30 1.4466(7) . . ?
C15 C22 1.4939(7) . . ?
C19 C24 1.3755(8) . . ?
C19 C27 1.3775(9) . . ?
C22 C26 1.3894(7) . . ?
C26 C27 1.3867(8) . . ?

loop_
_geom_hbond_atom_site_label_D
_geom_hbond_atom_site_label_H
_geom_hbond_atom_site_label_A
_geom_hbond_distance_DH
_geom_hbond_distance_HA
_geom_hbond_distance_DA
_geom_hbond_angle_DHA
_geom_hbond_site_symmetry_A
N6 H6 O9 0.862(2) 2.1959(7) 2.9505(5) 145.11(5) 1555
O9 H9A O1 0.946(3) 1.8537(7) 2.7988(8) 176.19(4) 2465
O9 H9B O1 0.901(3) 1.9908(7) 2.8975(8) 176.40(4) 2556

loop_
_cod_related_entry_id
_cod_related_entry_database
_cod_related_entry_code
1 ChemSpider 21122326
